data_7051874
loop_
_publ_author_name
'Burchell, Tara J.'
'Enright, Gary D.'
'Ripmeester, John A.'

_publ_section_title
;
 Guest capture, storage and removal in the TATM host framework: a
 single-crystal study
;
_journal_issue 5
_journal_name_full 'New Journal of Chemistry'
_journal_page_first 864
_journal_paper_doi 10.1039/b718592h
_journal_volume 32
_journal_year 2008
_chemical_formula_moiety '2(C19H16O3S3) 0.64(C2H4Cl2) 0.36(C3H6O1)'
_chemical_formula_sum 'C40.36 H36.72 Cl1.28 O6.36 S6'
_chemical_formula_weight 861.23
_chemical_name_systematic
;
?
;
_space_group_IT_number 2
_symmetry_cell_setting triclinic
_symmetry_space_group_name_Hall '-P 1'
_symmetry_space_group_name_H-M 'P -1'
_atom_sites_solution_hydrogens geom
_atom_sites_solution_primary direct
_atom_sites_solution_secondary difmap
_audit_creation_method SHELXL-97
_cell_angle_alpha 97.297(3)
_cell_angle_beta 105.982(4)
_cell_angle_gamma 96.641(4)
_cell_formula_units_Z 1
_cell_length_a 7.9656(6)
_cell_length_b 10.9124(8)
_cell_length_c 12.1583(9)
_cell_measurement_reflns_used 5785
_cell_measurement_temperature 273(2)
_cell_measurement_theta_max 34.85
_cell_measurement_theta_min 2.69
_cell_volume 995.12(13)
_computing_cell_refinement 'SAINT (Bruker, 2006)'
_computing_data_collection 'APEX2 (Bruker, 2006)'
_computing_data_reduction 'SAINT (Bruker, 2006)'
_computing_structure_refinement 'SHELXL-97 (Sheldrick, 1997)'
_computing_structure_solution 'SHELXS-97 (Sheldrick, 1990)'
_diffrn_ambient_temperature 273(2)
_diffrn_measured_fraction_theta_full 0.981
_diffrn_measured_fraction_theta_max 0.981
_diffrn_measurement_device_type 'Bruker Kappa APEXII CCD'
_diffrn_measurement_method ' \f & \w scans'
_diffrn_radiation_monochromator graphite
_diffrn_radiation_source 'fine-focus sealed tube'
_diffrn_radiation_type MoK\a
_diffrn_radiation_wavelength 0.71073
_diffrn_reflns_av_R_equivalents 0.0296
_diffrn_reflns_av_sigmaI/netI 0.0412
_diffrn_reflns_limit_h_max 13
_diffrn_reflns_limit_h_min -12
_diffrn_reflns_limit_k_max 17
_diffrn_reflns_limit_k_min -18
_diffrn_reflns_limit_l_max 20
_diffrn_reflns_limit_l_min -20
_diffrn_reflns_number 21863
_diffrn_reflns_theta_full 36.20
_diffrn_reflns_theta_max 36.20
_diffrn_reflns_theta_min 2.69
_diffrn_standards_number 0
_exptl_absorpt_coefficient_mu 0.478
_exptl_absorpt_correction_T_max 0.8779
_exptl_absorpt_correction_T_min 0.7758
_exptl_absorpt_correction_type multi-scan
_exptl_absorpt_process_details SADABS
_exptl_crystal_colour 'pale yellow'
_exptl_crystal_density_diffrn 1.437
_exptl_crystal_density_method 'not measured'
_exptl_crystal_description block
_exptl_crystal_F_000 448
_exptl_crystal_size_max 0.56
_exptl_crystal_size_mid 0.32
_exptl_crystal_size_min 0.28
_refine_diff_density_max 0.879
_refine_diff_density_min -0.458
_refine_diff_density_rms 0.091
_refine_ls_extinction_method none
_refine_ls_goodness_of_fit_ref 1.038
_refine_ls_hydrogen_treatment mixed
_refine_ls_matrix_type full
_refine_ls_number_parameters 317
_refine_ls_number_reflns 9393
_refine_ls_number_restraints 8
_refine_ls_restrained_S_all 1.038
_refine_ls_R_factor_all 0.0582
_refine_ls_R_factor_gt 0.0444
_refine_ls_shift/su_max 0.001
_refine_ls_shift/su_mean 0.000
_refine_ls_structure_factor_coef Fsqd
_refine_ls_weighting_details 'calc w=1/[\s^2^(Fo^2^)+(0.0683P)^2^+0.2812P] where P=(Fo^2^+2Fc^2^)/3'
_refine_ls_weighting_scheme calc
_refine_ls_wR_factor_gt 0.1184
_refine_ls_wR_factor_ref 0.1277
_reflns_number_gt 7471
_reflns_number_total 9393
_reflns_threshold_expression >2sigma(I)
_cod_data_source_file b718592h.txt
_cod_data_source_block dce-ace-64-36
_cod_database_code 7051874

loop_
_symmetry_equiv_pos_as_xyz
'x, y, z'
'-x, -y, -z'

loop_
_atom_site_label
_atom_site_type_symbol
_atom_site_fract_x
_atom_site_fract_y
_atom_site_fract_z
_atom_site_U_iso_or_equiv
_atom_site_adp_type
_atom_site_occupancy
_atom_site_symmetry_multiplicity
_atom_site_calc_flag
_atom_site_refinement_flags
_atom_site_disorder_assembly
_atom_site_disorder_group
O1 O -0.14060(12) -0.06878(9) 0.14548(9) 0.02281(18) Uani 1 1 d . . .
O2 O 0.56049(14) 0.47172(9) -0.23379(9) 0.02446(19) Uani 1 1 d . . .
O3 O 0.94817(16) 0.42671(11) 0.67059(9) 0.0317(2) Uani 1 1 d . . .
S1 S 0.08444(4) 0.16722(3) 0.15327(3) 0.01713(7) Uani 1 1 d . . .
S2 S 0.75751(4) 0.45975(3) 0.01106(3) 0.01687(6) Uani 1 1 d . . .
S3 S 0.91146(4) 0.20682(3) 0.49419(3) 0.02138(7) Uani 1 1 d . . .
C1 C 0.59835(14) 0.17825(10) 0.16566(9) 0.01470(18) Uani 1 1 d . . .
H1 H 0.6358 0.1016 0.1358 0.018 Uiso 1 1 calc R . .
C2 C 0.40338(14) 0.14629(10) 0.15596(9) 0.01459(18) Uani 1 1 d . . .
C3 C 0.31616(15) 0.02344(10) 0.14880(10) 0.01578(18) Uani 1 1 d . . .
C4 C 0.14178(15) 0.01997(10) 0.14722(10) 0.01559(18) Uani 1 1 d . . .
C5 C 0.29183(15) 0.23313(11) 0.15827(10) 0.01667(19) Uani 1 1 d . . .
C6 C 0.00897(16) -0.08587(11) 0.14487(10) 0.0178(2) Uani 1 1 d . . .
C7 C 0.06202(19) -0.21332(12) 0.14522(13) 0.0252(2) Uani 1 1 d . . .
H7A H 0.1209 -0.2226 0.2233 0.038 Uiso 1 1 calc R . .
H7B H 0.1406 -0.2230 0.0985 0.038 Uiso 1 1 calc R . .
H7C H -0.0414 -0.2759 0.1141 0.038 Uiso 1 1 calc R . .
C8 C 0.62859(14) 0.27479(10) 0.09066(9) 0.01420(17) Uani 1 1 d . . .
C9 C 0.51991(14) 0.26729(10) -0.02523(9) 0.01475(18) Uani 1 1 d . . .
C10 C 0.57364(14) 0.36088(10) -0.07947(10) 0.01496(18) Uani 1 1 d . . .
C11 C 0.76246(15) 0.37542(11) 0.12092(10) 0.01702(19) Uani 1 1 d . . .
C12 C 0.49524(16) 0.38388(11) -0.19753(10) 0.0180(2) Uani 1 1 d . . .
C13 C 0.33086(19) 0.29884(15) -0.27243(12) 0.0288(3) Uani 1 1 d . . .
H13A H 0.2294 0.3380 -0.2713 0.043 Uiso 1 1 calc R . .
H13B H 0.3211 0.2214 -0.2434 0.043 Uiso 1 1 calc R . .
H13C H 0.3370 0.2827 -0.3506 0.043 Uiso 1 1 calc R . .
C14 C 0.70547(14) 0.21620(11) 0.29185(10) 0.01611(18) Uani 1 1 d . . .
C15 C 0.69992(15) 0.32766(11) 0.36534(10) 0.01706(19) Uani 1 1 d . . .
C16 C 0.80624(15) 0.33572(11) 0.47757(10) 0.0180(2) Uani 1 1 d . . .
C17 C 0.81500(16) 0.14295(12) 0.35147(11) 0.0192(2) Uani 1 1 d . . .
C18 C 0.84394(17) 0.43617(12) 0.57812(11) 0.0212(2) Uani 1 1 d . . .
C19 C 0.75394(19) 0.54840(13) 0.56542(12) 0.0252(2) Uani 1 1 d . . .
H19A H 0.6550 0.5398 0.5960 0.038 Uiso 1 1 calc R . .
H19B H 0.7132 0.5555 0.4848 0.038 Uiso 1 1 calc R . .
H19C H 0.8357 0.6220 0.6073 0.038 Uiso 1 1 calc R . .
H3 H 0.367(2) -0.0400(17) 0.1461(15) 0.017(4) Uiso 1 1 d . . .
H5 H 0.315(2) 0.3185(16) 0.1598(15) 0.017(4) Uiso 1 1 d . . .
H9 H 0.422(2) 0.2049(17) -0.0579(16) 0.021(4) Uiso 1 1 d . . .
H11 H 0.856(2) 0.4065(18) 0.1948(16) 0.024(4) Uiso 1 1 d . . .
H15 H 0.637(3) 0.3877(18) 0.3406(16) 0.024(4) Uiso 1 1 d . . .
H17 H 0.839(2) 0.0655(17) 0.3232(15) 0.019(4) Uiso 1 1 d . . .
O4 O 0.5738(11) 0.1360(8) 0.6425(7) 0.0436(16) Uiso 0.18 1 d P A -1
C20 C 0.5106(15) 0.0649(9) 0.5513(10) 0.028(2) Uiso 0.18 1 d PD A -1
C21 C 0.3673(19) 0.0915(16) 0.4491(10) 0.048(3) Uiso 0.18 1 d PD A -1
H21A H 0.3293 0.1689 0.4708 0.072 Uiso 0.18 1 calc PR A -1
H21B H 0.2687 0.0248 0.4274 0.072 Uiso 0.18 1 calc PR A -1
H21C H 0.4137 0.0975 0.3846 0.072 Uiso 0.18 1 calc PR A -1
C22 C 0.5786(18) -0.0591(10) 0.5309(12) 0.041(2) Uiso 0.18 1 d PD A -1
H22A H 0.6627 -0.0703 0.6011 0.061 Uiso 0.18 1 calc PR A -1
H22B H 0.6345 -0.0580 0.4704 0.061 Uiso 0.18 1 calc PR A -1
H22C H 0.4813 -0.1268 0.5085 0.061 Uiso 0.18 1 calc PR A -1
C31 C 0.5555(19) -0.0023(16) 0.5587(9) 0.043(5) Uani 0.24 1 d PD . 2
H31A H 0.4803 -0.0280 0.6050 0.051 Uiso 0.24 1 calc PR . 2
H31B H 0.6189 0.0809 0.5945 0.051 Uiso 0.24 1 calc PR . 2
Cl1 Cl 0.7100(11) -0.1073(9) 0.5586(6) 0.0187(7) Uani 0.24 1 d PD B 2
C32 C 0.5186(16) -0.0555(9) 0.4673(9) 0.023(3) Uiso 0.15 1 d PD . 3
H32A H 0.5600 -0.0310 0.4042 0.028 Uiso 0.15 1 calc PR . 3
H32B H 0.4098 -0.1145 0.4337 0.028 Uiso 0.15 1 calc PR . 3
Cl2 Cl 0.6788(8) -0.1304(6) 0.5542(6) 0.0343(17) Uiso 0.15 1 d PD C 3
C33 C 0.5596(12) 0.0040(11) 0.5608(5) 0.016(2) Uani 0.25 1 d PD . 4
H33A H 0.4925 -0.0259 0.6103 0.019 Uiso 0.25 1 calc PR . 4
H33B H 0.6149 0.0898 0.5931 0.019 Uiso 0.25 1 calc PR . 4
Cl3 Cl 0.7225(12) -0.0919(9) 0.5505(8) 0.0302(18) Uani 0.25 1 d PD D 4

loop_
_atom_site_aniso_label
_atom_site_aniso_U_11
_atom_site_aniso_U_22
_atom_site_aniso_U_33
_atom_site_aniso_U_23
_atom_site_aniso_U_13
_atom_site_aniso_U_12
O1 0.0158(4) 0.0228(4) 0.0284(5) -0.0006(3) 0.0088(3) -0.0031(3)
O2 0.0271(5) 0.0218(4) 0.0251(4) 0.0091(3) 0.0082(4) -0.0009(3)
O3 0.0332(5) 0.0339(5) 0.0182(4) -0.0004(4) -0.0040(4) 0.0004(4)
S1 0.01291(12) 0.01646(12) 0.02209(13) 0.00212(9) 0.00636(9) 0.00088(9)
S2 0.01410(12) 0.01538(12) 0.01965(13) 0.00075(9) 0.00551(9) -0.00257(9)
S3 0.01737(13) 0.02600(14) 0.01763(13) 0.00533(10) -0.00022(10) 0.00217(10)
C1 0.0114(4) 0.0176(4) 0.0142(4) 0.0016(3) 0.0034(3) 0.0005(3)
C2 0.0129(4) 0.0161(4) 0.0138(4) 0.0016(3) 0.0036(3) -0.0001(3)
C3 0.0144(4) 0.0159(4) 0.0160(4) 0.0016(3) 0.0044(3) -0.0002(3)
C4 0.0141(4) 0.0152(4) 0.0164(4) 0.0006(3) 0.0047(3) -0.0005(3)
C5 0.0138(4) 0.0159(4) 0.0197(5) 0.0023(3) 0.0056(4) -0.0006(3)
C6 0.0174(5) 0.0168(4) 0.0180(5) 0.0003(3) 0.0062(4) -0.0026(4)
C7 0.0249(6) 0.0169(5) 0.0341(7) 0.0039(4) 0.0108(5) -0.0006(4)
C8 0.0110(4) 0.0164(4) 0.0144(4) 0.0011(3) 0.0039(3) 0.0001(3)
C9 0.0123(4) 0.0164(4) 0.0145(4) 0.0010(3) 0.0044(3) -0.0010(3)
C10 0.0121(4) 0.0158(4) 0.0163(4) 0.0011(3) 0.0047(3) -0.0006(3)
C11 0.0128(4) 0.0195(5) 0.0168(5) 0.0008(3) 0.0038(4) -0.0012(3)
C12 0.0175(5) 0.0183(5) 0.0186(5) 0.0039(4) 0.0059(4) 0.0015(4)
C13 0.0254(6) 0.0338(7) 0.0200(6) 0.0083(5) -0.0016(5) -0.0078(5)
C14 0.0118(4) 0.0204(5) 0.0152(4) 0.0031(3) 0.0035(3) 0.0003(3)
C15 0.0142(4) 0.0215(5) 0.0141(4) 0.0027(4) 0.0029(3) 0.0004(4)
C16 0.0143(4) 0.0229(5) 0.0153(5) 0.0033(4) 0.0032(4) -0.0006(4)
C17 0.0156(5) 0.0229(5) 0.0182(5) 0.0042(4) 0.0036(4) 0.0023(4)
C18 0.0200(5) 0.0236(5) 0.0168(5) 0.0018(4) 0.0041(4) -0.0050(4)
C19 0.0281(6) 0.0263(6) 0.0203(5) 0.0009(4) 0.0080(5) 0.0011(5)
C31 0.040(8) 0.037(8) 0.055(9) 0.014(6) 0.022(6) -0.003(6)
Cl1 0.0200(15) 0.0221(18) 0.0158(10) 0.0077(15) 0.0044(12) 0.0081(14)
C33 0.012(3) 0.031(5) 0.005(2) 0.003(3) -0.001(2) 0.012(3)
Cl3 0.0289(18) 0.035(3) 0.031(2) 0.0143(11) 0.0091(11) 0.0131(17)

loop_
_atom_type_symbol
_atom_type_description
_atom_type_scat_dispersion_real
_atom_type_scat_dispersion_imag
_atom_type_scat_source
C C 0.0033 0.0016 'International Tables Vol C Tables 4.2.6.8 and 6.1.1.4'
H H 0.0000 0.0000 'International Tables Vol C Tables 4.2.6.8 and 6.1.1.4'
O O 0.0106 0.0060 'International Tables Vol C Tables 4.2.6.8 and 6.1.1.4'
S S 0.1246 0.1234 'International Tables Vol C Tables 4.2.6.8 and 6.1.1.4'
Cl Cl 0.1484 0.1585 'International Tables Vol C Tables 4.2.6.8 and 6.1.1.4'

loop_
_geom_angle_atom_site_label_1
_geom_angle_atom_site_label_2
_geom_angle_atom_site_label_3
_geom_angle
_geom_angle_site_symmetry_1
_geom_angle_site_symmetry_3
_geom_angle_publ_flag
C5 S1 C4 91.79(5) . . ?
C11 S2 C10 91.58(5) . . ?
C17 S3 C16 91.55(6) . . ?
C14 C1 C8 113.54(9) . . ?
C14 C1 C2 109.92(9) . . ?
C8 C1 C2 111.39(9) . . ?
C14 C1 H1 107.2 . . ?
C8 C1 H1 107.2 . . ?
C2 C1 H1 107.2 . . ?
C5 C2 C3 111.61(10) . . ?
C5 C2 C1 124.34(10) . . ?
C3 C2 C1 123.98(10) . . ?
C4 C3 C2 112.81(10) . . ?
C4 C3 H3 124.4(12) . . ?
C2 C3 H3 122.8(12) . . ?
C3 C4 C6 130.17(11) . . ?
C3 C4 S1 111.22(8) . . ?
C6 C4 S1 118.58(9) . . ?
C2 C5 S1 112.56(8) . . ?
C2 C5 H5 128.7(11) . . ?
S1 C5 H5 118.7(11) . . ?
O1 C6 C4 120.10(11) . . ?
O1 C6 C7 121.46(11) . . ?
C4 C6 C7 118.41(11) . . ?
C6 C7 H7A 109.5 . . ?
C6 C7 H7B 109.5 . . ?
H7A C7 H7B 109.5 . . ?
C6 C7 H7C 109.5 . . ?
H7A C7 H7C 109.5 . . ?
H7B C7 H7C 109.5 . . ?
C11 C8 C9 111.29(10) . . ?
C11 C8 C1 126.42(10) . . ?
C9 C8 C1 122.25(9) . . ?
C10 C9 C8 113.08(10) . . ?
C10 C9 H9 125.4(11) . . ?
C8 C9 H9 121.5(11) . . ?
C9 C10 C12 128.75(10) . . ?
C9 C10 S2 111.33(8) . . ?
C12 C10 S2 119.92(8) . . ?
C8 C11 S2 112.73(9) . . ?
C8 C11 H11 130.5(11) . . ?
S2 C11 H11 116.8(11) . . ?
O2 C12 C10 120.87(11) . . ?
O2 C12 C13 120.64(12) . . ?
C10 C12 C13 118.48(11) . . ?
C12 C13 H13A 109.5 . . ?
C12 C13 H13B 109.5 . . ?
H13A C13 H13B 109.5 . . ?
C12 C13 H13C 109.5 . . ?
H13A C13 H13C 109.5 . . ?
H13B C13 H13C 109.5 . . ?
C17 C14 C15 111.46(10) . . ?
C17 C14 C1 123.32(10) . . ?
C15 C14 C1 125.15(10) . . ?
C16 C15 C14 112.62(11) . . ?
C16 C15 H15 123.5(12) . . ?
C14 C15 H15 123.8(12) . . ?
C15 C16 C18 130.06(12) . . ?
C15 C16 S3 111.47(9) . . ?
C18 C16 S3 118.44(9) . . ?
C14 C17 S3 112.90(9) . . ?
C14 C17 H17 127.8(11) . . ?
S3 C17 H17 119.3(11) . . ?
O3 C18 C16 119.81(13) . . ?
O3 C18 C19 120.99(12) . . ?
C16 C18 C19 119.20(11) . . ?
C18 C19 H19A 109.5 . . ?
C18 C19 H19B 109.5 . . ?
H19A C19 H19B 109.5 . . ?
C18 C19 H19C 109.5 . . ?
H19A C19 H19C 109.5 . . ?
H19B C19 H19C 109.5 . . ?
O4 C20 C21 124.3(10) . . ?
O4 C20 C22 120.3(10) . . ?
C21 C20 C22 115.3(13) . . ?
C20 C21 H21A 109.5 . . ?
C20 C21 H21B 109.5 . . ?
H21A C21 H21B 109.5 . . ?
C20 C21 H21C 109.5 . . ?
H21A C21 H21C 109.5 . . ?
H21B C21 H21C 109.5 . . ?
C20 C22 H22A 109.5 . . ?
C20 C22 H22B 109.5 . . ?
H22A C22 H22B 109.5 . . ?
C20 C22 H22C 109.5 . . ?
H22A C22 H22C 109.5 . . ?
H22B C22 H22C 109.5 . . ?
C31 C31 Cl1 112.4(12) 2_656 . ?
C31 C31 H31A 109.1 2_656 . ?
Cl1 C31 H31A 109.1 . . ?
C31 C31 H31B 109.1 2_656 . ?
Cl1 C31 H31B 109.1 . . ?
H31A C31 H31B 107.9 . . ?
C32 C32 Cl2 112.8(11) 2_656 . ?
C32 C32 H32A 109.0 2_656 . ?
Cl2 C32 H32A 109.0 . . ?
C32 C32 H32B 109.0 2_656 . ?
Cl2 C32 H32B 109.0 . . ?
H32A C32 H32B 107.8 . . ?
C33 C33 Cl3 106.4(7) 2_656 . ?
C33 C33 H33A 110.4 2_656 . ?
Cl3 C33 H33A 110.4 . . ?
C33 C33 H33B 110.4 2_656 . ?
Cl3 C33 H33B 110.4 . . ?
H33A C33 H33B 108.6 . . ?

loop_
_geom_bond_atom_site_label_1
_geom_bond_atom_site_label_2
_geom_bond_distance
_geom_bond_site_symmetry_2
_geom_bond_publ_flag
O1 C6 1.2289(15) . ?
O2 C12 1.2255(15) . ?
O3 C18 1.2244(16) . ?
S1 C5 1.7056(12) . ?
S1 C4 1.7187(12) . ?
S2 C11 1.7100(13) . ?
S2 C10 1.7222(11) . ?
S3 C17 1.7094(13) . ?
S3 C16 1.7243(13) . ?
C1 C14 1.5132(15) . ?
C1 C8 1.5185(16) . ?
C1 C2 1.5201(15) . ?
C1 H1 0.9800 . ?
C2 C5 1.3749(16) . ?
C2 C3 1.4174(15) . ?
C3 C4 1.3799(16) . ?
C3 H3 0.843(17) . ?
C4 C6 1.4651(16) . ?
C5 H5 0.925(18) . ?
C6 C7 1.4998(18) . ?
C7 H7A 0.9600 . ?
C7 H7B 0.9600 . ?
C7 H7C 0.9600 . ?
C8 C11 1.3743(15) . ?
C8 C9 1.4227(15) . ?
C9 C10 1.3736(16) . ?
C9 H9 0.931(19) . ?
C10 C12 1.4654(16) . ?
C11 H11 0.986(19) . ?
C12 C13 1.5008(18) . ?
C13 H13A 0.9600 . ?
C13 H13B 0.9600 . ?
C13 H13C 0.9600 . ?
C14 C17 1.3733(17) . ?
C14 C15 1.4275(16) . ?
C15 C16 1.3795(16) . ?
C15 H15 0.901(19) . ?
C16 C18 1.4722(17) . ?
C17 H17 0.932(17) . ?
C18 C19 1.493(2) . ?
C19 H19A 0.9600 . ?
C19 H19B 0.9600 . ?
C19 H19C 0.9600 . ?
O4 C20 1.211(14) . ?
C20 C21 1.523(9) . ?
C20 C22 1.531(9) . ?
C21 H21A 0.9600 . ?
C21 H21B 0.9600 . ?
C21 H21C 0.9600 . ?
C22 H22A 0.9600 . ?
C22 H22B 0.9600 . ?
C22 H22C 0.9600 . ?
C31 C31 1.467(17) 2_656 ?
C31 Cl1 1.776(9) . ?
C31 H31A 0.9700 . ?
C31 H31B 0.9700 . ?
C32 C32 1.469(15) 2_656 ?
C32 Cl2 1.769(9) . ?
C32 H32A 0.9700 . ?
C32 H32B 0.9700 . ?
C33 C33 1.507(9) 2_656 ?
C33 Cl3 1.779(7) . ?
C33 H33A 0.9700 . ?
C33 H33B 0.9700 . ?

loop_
_geom_torsion_atom_site_label_1
_geom_torsion_atom_site_label_2
_geom_torsion_atom_site_label_3
_geom_torsion_atom_site_label_4
_geom_torsion
_geom_torsion_site_symmetry_1
_geom_torsion_site_symmetry_2
_geom_torsion_site_symmetry_3
_geom_torsion_site_symmetry_4
_geom_torsion_publ_flag
C14 C1 C2 C5 82.57(13) . . . . ?
C8 C1 C2 C5 -44.17(14) . . . . ?
C14 C1 C2 C3 -94.38(12) . . . . ?
C8 C1 C2 C3 138.88(11) . . . . ?
C5 C2 C3 C4 -0.71(14) . . . . ?
C1 C2 C3 C4 176.58(10) . . . . ?
C2 C3 C4 C6 -177.44(11) . . . . ?
C2 C3 C4 S1 0.51(13) . . . . ?
C5 S1 C4 C3 -0.15(9) . . . . ?
C5 S1 C4 C6 178.07(10) . . . . ?
C3 C2 C5 S1 0.59(13) . . . . ?
C1 C2 C5 S1 -176.69(9) . . . . ?
C4 S1 C5 C2 -0.26(9) . . . . ?
C3 C4 C6 O1 178.91(12) . . . . ?
S1 C4 C6 O1 1.09(16) . . . . ?
C3 C4 C6 C7 0.64(19) . . . . ?
S1 C4 C6 C7 -177.18(9) . . . . ?
C14 C1 C8 C11 13.37(16) . . . . ?
C2 C1 C8 C11 138.10(11) . . . . ?
C14 C1 C8 C9 -169.16(10) . . . . ?
C2 C1 C8 C9 -44.42(14) . . . . ?
C11 C8 C9 C10 0.23(14) . . . . ?
C1 C8 C9 C10 -177.59(10) . . . . ?
C8 C9 C10 C12 -179.78(11) . . . . ?
C8 C9 C10 S2 -0.28(12) . . . . ?
C11 S2 C10 C9 0.20(9) . . . . ?
C11 S2 C10 C12 179.75(10) . . . . ?
C9 C8 C11 S2 -0.07(13) . . . . ?
C1 C8 C11 S2 177.63(9) . . . . ?
C10 S2 C11 C8 -0.07(9) . . . . ?
C9 C10 C12 O2 -179.32(12) . . . . ?
S2 C10 C12 O2 1.21(16) . . . . ?
C9 C10 C12 C13 1.86(19) . . . . ?
S2 C10 C12 C13 -177.61(10) . . . . ?
C8 C1 C14 C17 -125.96(12) . . . . ?
C2 C1 C14 C17 108.51(12) . . . . ?
C8 C1 C14 C15 57.34(14) . . . . ?
C2 C1 C14 C15 -68.18(14) . . . . ?
C17 C14 C15 C16 0.54(15) . . . . ?
C1 C14 C15 C16 177.57(10) . . . . ?
C14 C15 C16 C18 177.19(12) . . . . ?
C14 C15 C16 S3 -0.61(13) . . . . ?
C17 S3 C16 C15 0.41(10) . . . . ?
C17 S3 C16 C18 -177.68(10) . . . . ?
C15 C14 C17 S3 -0.22(13) . . . . ?
C1 C14 C17 S3 -177.32(9) . . . . ?
C16 S3 C17 C14 -0.10(10) . . . . ?
C15 C16 C18 O3 -177.58(13) . . . . ?
S3 C16 C18 O3 0.09(17) . . . . ?
C15 C16 C18 C19 2.4(2) . . . . ?
S3 C16 C18 C19 -179.93(10) . . . . ?
H1 C1 C2 C5 -161.2 . . . . ?
H1 C1 C8 C11 -104.9 . . . . ?
H1 C1 C14 C17 -7.7 . . . . ?
